data_2221101
loop_
_publ_author_name
'Tang, Hai-Tao'
'Fang, Zheng'

_publ_section_title
;
 Phenyl <i>N</i>-[4-chloro-3-(trifluoromethyl)phenyl]carbamate
;
_journal_coeditor_code HK2623
_journal_issue 3
_journal_name_full 'Acta Crystallographica Section E'
_journal_page_first o537
_journal_paper_doi 10.1107/S1600536809004942
_journal_volume 65
_journal_year 2009
_chemical_formula_iupac 'C14 H9 Cl F3 N O2'
_chemical_formula_moiety 'C14 H9 Cl F3 N O2'
_chemical_formula_sum 'C14 H9 Cl F3 N O2'
_chemical_formula_weight 315.67
_chemical_name_systematic
;
Phenyl <i>N</i>-[4-chloro-3-(trifluoromethyl)phenyl]carbamate
;
_space_group_IT_number 19
_symmetry_cell_setting orthorhombic
_symmetry_space_group_name_Hall 'P 2ac 2ab'
_symmetry_space_group_name_H-M 'P 21 21 21'
_atom_sites_solution_hydrogens geom
_atom_sites_solution_primary direct
_atom_sites_solution_secondary difmap
_audit_creation_method SHELXL-97
_cell_angle_alpha 90.00
_cell_angle_beta 90.00
_cell_angle_gamma 90.00
_cell_formula_units_Z 4
_cell_length_a 8.5680(17)
_cell_length_b 11.152(2)
_cell_length_c 14.232(3)
_cell_measurement_reflns_used 25
_cell_measurement_temperature 294(2)
_cell_measurement_theta_max 13
_cell_measurement_theta_min 9
_cell_volume 1359.9(5)
_computing_cell_refinement 'CAD-4 Software (Enraf--Nonius, 1989)'
_computing_data_collection 'CAD-4 Software (Enraf--Nonius, 1989)'
_computing_data_reduction 'XCAD4 (Harms & Wocadlo, 1995)'
_computing_molecular_graphics 'PLATON (Spek, 2009)'
_computing_publication_material 'SHELXL97 (Sheldrick, 2008)'
_computing_structure_refinement 'SHELXL97 (Sheldrick, 2008)'
_computing_structure_solution 'SHELXS97 (Sheldrick, 2008)'
_diffrn_ambient_temperature 294(2)
_diffrn_measured_fraction_theta_full 0.992
_diffrn_measured_fraction_theta_max 0.992
_diffrn_measurement_device_type 'Enraf--Nonius CAD-4'
_diffrn_measurement_method \w/2\q
_diffrn_radiation_monochromator graphite
_diffrn_radiation_source 'fine-focus sealed tube'
_diffrn_radiation_type MoK\a
_diffrn_radiation_wavelength 0.71073
_diffrn_reflns_av_R_equivalents 0.0335
_diffrn_reflns_av_sigmaI/netI 0.0748
_diffrn_reflns_limit_h_max 0
_diffrn_reflns_limit_h_min -10
_diffrn_reflns_limit_k_max 13
_diffrn_reflns_limit_k_min -13
_diffrn_reflns_limit_l_max 17
_diffrn_reflns_limit_l_min 0
_diffrn_reflns_number 2733
_diffrn_reflns_theta_full 25.41
_diffrn_reflns_theta_max 25.41
_diffrn_reflns_theta_min 2.32
_diffrn_standards_decay_% 1
_diffrn_standards_interval_time 120
_diffrn_standards_number 3
_exptl_absorpt_coefficient_mu 0.319
_exptl_absorpt_correction_T_max 0.9688
_exptl_absorpt_correction_T_min 0.9104
_exptl_absorpt_correction_type psi-scan
_exptl_absorpt_process_details '(North <i>et al.</i>,  1968)'
_exptl_crystal_colour colorless
_exptl_crystal_density_diffrn 1.542
_exptl_crystal_density_method 'not measured'
_exptl_crystal_description block
_exptl_crystal_F_000 640
_exptl_crystal_size_max 0.30
_exptl_crystal_size_mid 0.20
_exptl_crystal_size_min 0.10
_refine_diff_density_max 0.308
_refine_diff_density_min -0.329
_refine_ls_abs_structure_details 'Flack (1983), 1012 Friedel pairs'
_refine_ls_abs_structure_Flack -0.1(2)
_refine_ls_extinction_method none
_refine_ls_goodness_of_fit_ref 1.003
_refine_ls_hydrogen_treatment constr
_refine_ls_matrix_type full
_refine_ls_number_parameters 190
_refine_ls_number_reflns 2465
_refine_ls_number_restraints 0
_refine_ls_restrained_S_all 1.003
_refine_ls_R_factor_all 0.0973
_refine_ls_R_factor_gt 0.0662
_refine_ls_shift/su_max 0.000
_refine_ls_shift/su_mean 0.000
_refine_ls_structure_factor_coef Fsqd
_refine_ls_weighting_details 'calc w=1/[\s^2^(Fo^2^)+(0.1P)^2^+0.77P] where P=(Fo^2^+2Fc^2^)/3'
_refine_ls_weighting_scheme calc
_refine_ls_wR_factor_gt 0.1623
_refine_ls_wR_factor_ref 0.1881
_reflns_number_gt 1775
_reflns_number_total 2465
_reflns_threshold_expression I>2\s(I)
_cod_data_source_file hk2623.cif
_cod_data_source_block I
_cod_database_code 2221101
_cod_database_fobs_code 2221101

loop_
_symmetry_equiv_pos_as_xyz
'x, y, z'
'-x+1/2, -y, z+1/2'
'-x, y+1/2, -z+1/2'
'x+1/2, -y+1/2, -z'

loop_
_atom_site_type_symbol
_atom_site_label
_atom_site_fract_x
_atom_site_fract_y
_atom_site_fract_z
_atom_site_U_iso_or_equiv
_atom_site_adp_type
_atom_site_calc_flag
_atom_site_refinement_flags
_atom_site_occupancy
_atom_site_disorder_assembly
_atom_site_disorder_group
Cl Cl 0.0048(2) 0.53814(16) 0.89390(11) 0.0988(6) Uani d . 1 . .
O O1 -0.2368(5) 0.1837(4) 0.4272(2) 0.0826(12) Uani d . 1 . .
O O2 -0.0472(4) 0.3226(3) 0.4484(2) 0.0666(9) Uani d . 1 . .
N N -0.2332(4) 0.2838(4) 0.5598(2) 0.0591(10) Uani d . 1 . .
H H0A -0.3230 0.2503 0.5658 0.071 Uiso calc R 1 . .
F F1 -0.0639(5) 0.2695(4) 0.9446(2) 0.1080(13) Uani d . 1 . .
F F2 -0.2866(6) 0.2112(4) 0.8948(2) 0.1123(14) Uani d . 1 . .
F F3 -0.2646(5) 0.3817(4) 0.9590(2) 0.1006(12) Uani d . 1 . .
C C1 -0.1803(11) 0.1852(9) 0.1733(4) 0.113(3) Uani d . 1 . .
H H1A -0.2077 0.2306 0.1210 0.135 Uiso calc R 1 . .
C C2 -0.2231(8) 0.2230(6) 0.2625(4) 0.0855(17) Uani d . 1 . .
H H2A -0.2801 0.2933 0.2705 0.103 Uiso calc R 1 . .
C C3 -0.1805(6) 0.1559(5) 0.3380(3) 0.0640(12) Uani d . 1 . .
C C4 -0.0945(7) 0.0528(6) 0.3267(5) 0.0858(17) Uani d . 1 . .
H H4A -0.0635 0.0080 0.3785 0.103 Uiso calc R 1 . .
C C5 -0.0551(8) 0.0171(7) 0.2366(7) 0.108(2) Uani d . 1 . .
H H5A 0.0023 -0.0528 0.2279 0.129 Uiso calc R 1 . .
C C6 -0.0982(10) 0.0814(9) 0.1623(6) 0.107(3) Uani d . 1 . .
H H6A -0.0721 0.0554 0.1023 0.128 Uiso calc R 1 . .
C C7 -0.1599(6) 0.2711(5) 0.4764(3) 0.0592(12) Uani d . 1 . .
C C8 -0.1749(5) 0.3473(4) 0.6376(3) 0.0552(10) Uani d . 1 . .
C C9 -0.0823(6) 0.4470(4) 0.6301(3) 0.0630(12) Uani d . 1 . .
H H9A -0.0551 0.4759 0.5710 0.076 Uiso calc R 1 . .
C C10 -0.0296(6) 0.5046(5) 0.7093(4) 0.0701(14) Uani d . 1 . .
H H10A 0.0317 0.5731 0.7037 0.084 Uiso calc R 1 . .
C C11 -0.0673(6) 0.4609(5) 0.7972(3) 0.0668(13) Uani d . 1 . .
C C12 -0.1575(5) 0.3606(5) 0.8067(3) 0.0575(11) Uani d . 1 . .
C C13 -0.2113(6) 0.3025(4) 0.7261(3) 0.0575(11) Uani d . 1 . .
H H13A -0.2717 0.2336 0.7316 0.069 Uiso calc R 1 . .
C C14 -0.1934(7) 0.3082(5) 0.9005(4) 0.0750(14) Uani d . 1 . .

loop_
_atom_site_aniso_label
_atom_site_aniso_U_11
_atom_site_aniso_U_22
_atom_site_aniso_U_33
_atom_site_aniso_U_12
_atom_site_aniso_U_13
_atom_site_aniso_U_23
Cl 0.1108(13) 0.0951(10) 0.0905(9) -0.0134(10) -0.0136(9) -0.0296(8)
O1 0.076(2) 0.100(3) 0.071(2) -0.028(2) 0.0213(18) -0.0225(19)
O2 0.0450(19) 0.081(2) 0.0734(19) -0.0056(17) 0.0076(16) 0.0014(17)
N 0.041(2) 0.078(2) 0.0584(19) -0.0034(19) 0.0061(17) -0.0029(18)
F1 0.112(3) 0.130(3) 0.0824(19) 0.030(3) -0.007(2) 0.027(2)
F2 0.146(4) 0.112(3) 0.0788(19) -0.032(3) 0.025(2) 0.0049(19)
F3 0.106(3) 0.121(3) 0.0750(18) 0.010(2) 0.0225(19) -0.0228(19)
C1 0.120(6) 0.150(8) 0.068(3) -0.029(6) 0.003(4) 0.008(4)
C2 0.085(4) 0.088(4) 0.083(3) 0.015(4) 0.005(3) 0.004(3)
C3 0.055(3) 0.078(3) 0.060(2) -0.010(3) 0.008(2) -0.011(2)
C4 0.068(4) 0.086(4) 0.104(4) -0.001(3) -0.006(3) -0.004(4)
C5 0.078(4) 0.099(5) 0.146(7) 0.000(4) 0.020(5) -0.052(5)
C6 0.091(5) 0.131(7) 0.099(5) -0.021(5) 0.032(4) -0.042(5)
C7 0.045(3) 0.074(3) 0.059(2) 0.011(3) -0.003(2) -0.004(2)
C8 0.038(2) 0.067(3) 0.060(2) 0.009(2) 0.0014(19) 0.002(2)
C9 0.062(3) 0.059(3) 0.068(3) 0.001(2) 0.004(2) 0.006(2)
C10 0.069(3) 0.063(3) 0.079(3) -0.007(3) 0.005(3) -0.005(2)
C11 0.057(3) 0.073(3) 0.071(3) 0.006(3) -0.003(2) -0.004(2)
C12 0.048(3) 0.064(3) 0.061(2) 0.007(2) 0.000(2) -0.002(2)
C13 0.049(3) 0.057(3) 0.066(2) 0.000(2) 0.001(2) 0.004(2)
C14 0.075(4) 0.085(4) 0.065(3) 0.000(3) 0.001(3) 0.001(3)

loop_
_atom_type_symbol
_atom_type_description
_atom_type_scat_dispersion_real
_atom_type_scat_dispersion_imag
_atom_type_scat_source
C C 0.0033 0.0016 'International Tables Vol C Tables 4.2.6.8 and 6.1.1.4'
H H 0.0000 0.0000 'International Tables Vol C Tables 4.2.6.8 and 6.1.1.4'
N N 0.0061 0.0033 'International Tables Vol C Tables 4.2.6.8 and 6.1.1.4'
O O 0.0106 0.0060 'International Tables Vol C Tables 4.2.6.8 and 6.1.1.4'
F F 0.0171 0.0103 'International Tables Vol C Tables 4.2.6.8 and 6.1.1.4'
Cl Cl 0.1484 0.1585 'International Tables Vol C Tables 4.2.6.8 and 6.1.1.4'

loop_
_geom_angle_atom_site_label_1
_geom_angle_atom_site_label_2
_geom_angle_atom_site_label_3
_geom_angle_site_symmetry_1
_geom_angle_site_symmetry_3
_geom_angle
_geom_angle_publ_flag
C7 O1 C3 . . 117.2(4) ?
C7 N C8 . . 125.5(4) ?
C7 N H0A . . 117.3 ?
C8 N H0A . . 117.3 ?
C6 C1 C2 . . 120.0(7) ?
C6 C1 H1A . . 120.0 ?
C2 C1 H1A . . 120.0 ?
C3 C2 C1 . . 119.0(7) ?
C3 C2 H2A . . 120.5 ?
C1 C2 H2A . . 120.5 ?
C2 C3 C4 . . 120.7(5) ?
C2 C3 O1 . . 120.3(5) ?
C4 C3 O1 . . 118.6(5) ?
C3 C4 C5 . . 118.7(6) ?
C3 C4 H4A . . 120.6 ?
C5 C4 H4A . . 120.6 ?
C6 C5 C4 . . 120.9(7) ?
C6 C5 H5A . . 119.6 ?
C4 C5 H5A . . 119.6 ?
C5 C6 C1 . . 120.7(7) ?
C5 C6 H6A . . 119.7 ?
C1 C6 H6A . . 119.7 ?
O2 C7 N . . 128.4(5) ?
O2 C7 O1 . . 124.2(4) ?
N C7 O1 . . 107.5(4) ?
C9 C8 C13 . . 119.5(4) ?
C9 C8 N . . 123.5(4) ?
C13 C8 N . . 116.9(4) ?
C8 C9 C10 . . 120.4(4) ?
C8 C9 H9A . . 119.8 ?
C10 C9 H9A . . 119.8 ?
C9 C10 C11 . . 120.1(5) ?
C9 C10 H10A . . 120.0 ?
C11 C10 H10A . . 120.0 ?
C12 C11 C10 . . 120.7(5) ?
C12 C11 Cl . . 121.9(4) ?
C10 C11 Cl . . 117.3(4) ?
C11 C12 C13 . . 119.1(4) ?
C11 C12 C14 . . 121.7(5) ?
C13 C12 C14 . . 119.1(5) ?
C8 C13 C12 . . 120.2(4) ?
C8 C13 H13A . . 119.9 ?
C12 C13 H13A . . 119.9 ?
F3 C14 F1 . . 106.6(5) ?
F3 C14 F2 . . 105.3(5) ?
F1 C14 F2 . . 105.0(5) ?
F3 C14 C12 . . 114.7(5) ?
F1 C14 C12 . . 111.9(5) ?
F2 C14 C12 . . 112.5(4) ?

loop_
_geom_bond_atom_site_label_1
_geom_bond_atom_site_label_2
_geom_bond_site_symmetry_2
_geom_bond_distance
_geom_bond_publ_flag
Cl C11 . 1.738(5) ?
O1 C7 . 1.369(6) ?
O1 C3 . 1.393(6) ?
O2 C7 . 1.192(6) ?
N C7 . 1.350(6) ?
N C8 . 1.406(6) ?
N H0A . 0.8600 ?
F1 C14 . 1.346(7) ?
F2 C14 . 1.347(7) ?
F3 C14 . 1.318(6) ?
C1 C6 . 1.363(12) ?
C1 C2 . 1.386(9) ?
C1 H1A . 0.9300 ?
C2 C3 . 1.360(8) ?
C2 H2A . 0.9300 ?
C3 C4 . 1.375(9) ?
C4 C5 . 1.384(10) ?
C4 H4A . 0.9300 ?
C5 C6 . 1.330(12) ?
C5 H5A . 0.9300 ?
C6 H6A . 0.9300 ?
C8 C9 . 1.370(7) ?
C8 C13 . 1.390(6) ?
C9 C10 . 1.373(7) ?
C9 H9A . 0.9300 ?
C10 C11 . 1.381(7) ?
C10 H10A . 0.9300 ?
C11 C12 . 1.366(8) ?
C12 C13 . 1.395(7) ?
C12 C14 . 1.490(7) ?
C13 H13A . 0.9300 ?

loop_
_geom_hbond_atom_site_label_D
_geom_hbond_atom_site_label_H
_geom_hbond_atom_site_label_A
_geom_hbond_site_symmetry_A
_geom_hbond_distance_DH
_geom_hbond_distance_HA
_geom_hbond_distance_DA
_geom_hbond_angle_DHA
N H0A O2 4_456 0.86 2.10 2.943(5) 168.00
C9 H9A O2 . 0.93 2.44 2.950(5) 114.00
C13 H13A F2 . 0.93 2.34 2.687(5) 102.00

loop_
_geom_torsion_atom_site_label_1
_geom_torsion_atom_site_label_2
_geom_torsion_atom_site_label_3
_geom_torsion_atom_site_label_4
_geom_torsion_site_symmetry_1
_geom_torsion_site_symmetry_2
_geom_torsion_site_symmetry_3
_geom_torsion_site_symmetry_4
_geom_torsion
_geom_torsion_publ_flag
C6 C1 C2 C3 . . . . 0.7(11) ?
C1 C2 C3 C4 . . . . 0.9(10) ?
C1 C2 C3 O1 . . . . -172.5(6) ?
C7 O1 C3 C2 . . . . -83.3(7) ?
C7 O1 C3 C4 . . . . 103.2(6) ?
C2 C3 C4 C5 . . . . -1.5(9) ?
O1 C3 C4 C5 . . . . 172.0(5) ?
C3 C4 C5 C6 . . . . 0.5(10) ?
C4 C5 C6 C1 . . . . 1.0(12) ?
C2 C1 C6 C5 . . . . -1.6(12) ?
C8 N C7 O2 . . . . -11.4(8) ?
C8 N C7 O1 . . . . 167.3(4) ?
C3 O1 C7 O2 . . . . -1.4(7) ?
C3 O1 C7 N . . . . 179.8(4) ?
C7 N C8 C9 . . . . 32.4(7) ?
C7 N C8 C13 . . . . -145.7(5) ?
C13 C8 C9 C10 . . . . -2.0(7) ?
N C8 C9 C10 . . . . 180.0(5) ?
C8 C9 C10 C11 . . . . 1.2(8) ?
C9 C10 C11 C12 . . . . -0.2(8) ?
C9 C10 C11 Cl . . . . 179.6(4) ?
C10 C11 C12 C13 . . . . 0.0(7) ?
Cl C11 C12 C13 . . . . -179.8(4) ?
C10 C11 C12 C14 . . . . 177.0(5) ?
Cl C11 C12 C14 . . . . -2.8(7) ?
C9 C8 C13 C12 . . . . 1.8(7) ?
N C8 C13 C12 . . . . 179.9(4) ?
C11 C12 C13 C8 . . . . -0.8(7) ?
C14 C12 C13 C8 . . . . -177.8(4) ?
C11 C12 C14 F3 . . . . 58.4(7) ?
C13 C12 C14 F3 . . . . -124.6(5) ?
C11 C12 C14 F1 . . . . -63.3(7) ?
C13 C12 C14 F1 . . . . 113.7(5) ?
C11 C12 C14 F2 . . . . 178.7(5) ?
C13 C12 C14 F2 . . . . -4.4(7) ?

loop_
_cod_related_entry_id
_cod_related_entry_database
_cod_related_entry_code
1 ChemSpider 24741736
